data_2217704
loop_
_publ_author_name
'G. Chakkaravarthi'
'V. Dhayalan'
'A. K. Mohanakrishnan'
'V. Manivannan'

_publ_section_title
;
 (2-Methyl-1-phenylsulfonyl-1<i>H</i>-indol-3-yl)methanol
;
_journal_coeditor_code YA2066
_journal_issue 2
_journal_name_full 'Acta Crystallographica Section E'
_journal_page_first o542
_journal_page_last o542
_journal_paper_doi 10.1107/S1600536808003024
_journal_volume 64
_journal_year 2008
_chemical_formula_iupac 'C16 H15 N O3 S'
_chemical_formula_moiety 'C16 H15 N O3 S'
_chemical_formula_sum 'C16 H15 N O3 S'
_chemical_formula_weight 301.35
_chemical_name_systematic
;
(2-Methyl-1-phenylsulfonyl-1H-indol-3-yl)methanol
;
_space_group_IT_number 2
_symmetry_cell_setting triclinic
_symmetry_space_group_name_Hall '-P 1'
_symmetry_space_group_name_H-M 'P -1'
_atom_sites_solution_hydrogens geom
_atom_sites_solution_primary direct
_atom_sites_solution_secondary difmap
_audit_creation_method SHELXL-97
_cell_angle_alpha 78.718(2)
_cell_angle_beta 65.347(3)
_cell_angle_gamma 78.884(2)
_cell_formula_units_Z 2
_cell_length_a 8.3780(4)
_cell_length_b 9.6969(5)
_cell_length_c 9.9630(4)
_cell_measurement_reflns_used 8443
_cell_measurement_temperature 295(2)
_cell_measurement_theta_max 26.2
_cell_measurement_theta_min 2.7
_cell_volume 715.77(6)
_computing_cell_refinement 'APEX2 (Bruker, 2004)'
_computing_data_collection 'APEX2 (Bruker, 2004)'
_computing_data_reduction 'APEX2 (Bruker, 2004)'
_computing_molecular_graphics 'PLATON (Spek, 2003)'
_computing_publication_material 'SHELXL97 (Sheldrick, 2008)'
_computing_structure_refinement 'SHELXL97 (Sheldrick, 2008)'
_computing_structure_solution 'SHELXS97 (Sheldrick, 2008)'
_diffrn_ambient_temperature 295(2)
_diffrn_measured_fraction_theta_full 0.972
_diffrn_measured_fraction_theta_max 0.980
_diffrn_measurement_device_type 'Bruker Kappa APEXII'
_diffrn_measurement_method '\w and \f'
_diffrn_radiation_monochromator graphite
_diffrn_radiation_source 'fine-focus sealed tube'
_diffrn_radiation_type MoK\a
_diffrn_radiation_wavelength 0.71073
_diffrn_reflns_av_R_equivalents 0.021
_diffrn_reflns_av_sigmaI/netI 0.018
_diffrn_reflns_limit_h_max 11
_diffrn_reflns_limit_h_min -11
_diffrn_reflns_limit_k_max 13
_diffrn_reflns_limit_k_min -13
_diffrn_reflns_limit_l_max 14
_diffrn_reflns_limit_l_min -14
_diffrn_reflns_number 14857
_diffrn_reflns_theta_full 25.0
_diffrn_reflns_theta_max 30.0
_diffrn_reflns_theta_min 2.2
_diffrn_standards_decay_% 0
_diffrn_standards_interval_time 0
_diffrn_standards_number 0
_exptl_absorpt_coefficient_mu 0.23
_exptl_absorpt_correction_T_max 0.963
_exptl_absorpt_correction_T_min 0.920
_exptl_absorpt_correction_type multi-scan
_exptl_absorpt_process_details '(SADABS; Sheldrick, 1996)'
_exptl_crystal_colour colourless
_exptl_crystal_density_diffrn 1.398
_exptl_crystal_density_method 'not measured'
_exptl_crystal_description block
_exptl_crystal_F_000 316
_exptl_crystal_size_max 0.22
_exptl_crystal_size_mid 0.18
_exptl_crystal_size_min 0.16
_refine_diff_density_max 0.43
_refine_diff_density_min -0.48
_refine_ls_extinction_method none
_refine_ls_goodness_of_fit_ref 1.05
_refine_ls_hydrogen_treatment constr
_refine_ls_matrix_type full
_refine_ls_number_parameters 191
_refine_ls_number_reflns 4088
_refine_ls_number_restraints 0
_refine_ls_restrained_S_all 1.05
_refine_ls_R_factor_all 0.076
_refine_ls_R_factor_gt 0.058
_refine_ls_shift/su_max 0.000
_refine_ls_shift/su_mean 0.000
_refine_ls_structure_factor_coef Fsqd
_refine_ls_weighting_details 'calc w=1/[\s^2^(Fo^2^)+(0.0931P)^2^+0.2366P] where P=(Fo^2^+2Fc^2^)/3'
_refine_ls_weighting_scheme calc
_refine_ls_wR_factor_gt 0.184
_refine_ls_wR_factor_ref 0.241
_reflns_number_gt 3267
_reflns_number_total 4088
_reflns_threshold_expression I>2\s(I)
_cod_data_source_file ya2066.cif
_cod_data_source_block I
_cod_depositor_comments
;
The following automatic conversions were performed:
'_symmetry_cell_setting' value 'Triclinic' changed to 'triclinic'
according to '/home/saulius/struct/CIF-dictionaries/cif_core.dic'
dictionary named 'cif_core.dic' version 2.4.1 from
2010-06-29.

'_geom_hbond_publ_flag' value 'Y' changed to 'y' according to
'/home/saulius/struct/CIF-dictionaries/cif_core.dic' dictionary named
'cif_core.dic' version 2.4.1 from 2010-06-29.

Automatic conversion script
Id: cif_fix_enum 1527 2010-12-29 10:47:43Z saulius 

The following automatic conversions were performed:

'_symmetry_cell_setting' value 'Triclinic' changed to 'triclinic'
according to /home/saulius/struct/CIF-dictionaries/cif_core.dic
dictionary named 'cif_core.dic' version 2.4.1 from
2010-06-29.

'_geom_hbond_publ_flag' value 'Y' changed to 'y'
according to /home/saulius/struct/CIF-dictionaries/cif_core.dic
dictionary named 'cif_core.dic' version 2.4.1 from 2010-06-29.

Automatic conversion script
Id: cif_fix_values 1715 2011-07-08 13:25:40Z adriana 
;
_cod_database_code 2217704
_cod_database_fobs_code 2217704

loop_
_symmetry_equiv_pos_as_xyz
'x, y, z'
'-x, -y, -z'

loop_
_atom_site_type_symbol
_atom_site_label
_atom_site_fract_x
_atom_site_fract_y
_atom_site_fract_z
_atom_site_U_iso_or_equiv
_atom_site_adp_type
_atom_site_calc_flag
_atom_site_refinement_flags
_atom_site_occupancy
S S1 0.70206(7) 0.26671(6) 0.24015(6) 0.0505(2) Uani d . 1
O O1 0.7232(3) 0.1941(2) 0.1217(2) 0.0682(6) Uani d . 1
O O2 0.5477(2) 0.3641(2) 0.2984(3) 0.0705(6) Uani d . 1
O O3 1.1581(6) 0.5512(4) 0.3706(4) 0.1316(14) Uani d . 1
H H3 1.2640 0.5450 0.3519 0.197 Uiso calc R 1
N N1 0.8742(2) 0.35733(18) 0.17689(19) 0.0434(4) Uani d . 1
C C1 0.7297(3) 0.1424(2) 0.3853(2) 0.0464(4) Uani d . 1
C C2 0.7397(5) 0.0001(3) 0.3817(4) 0.0705(8) Uani d . 1
H H2 0.7350 -0.0317 0.3013 0.085 Uiso calc R 1
C C3 0.7567(6) -0.0952(3) 0.4989(4) 0.0831(10) Uani d . 1
H H3A 0.7620 -0.1917 0.4982 0.100 Uiso calc R 1
C C4 0.7657(4) -0.0484(3) 0.6162(3) 0.0709(8) Uani d . 1
H H4 0.7779 -0.1133 0.6946 0.085 Uiso calc R 1
C C5 0.7569(5) 0.0929(3) 0.6185(3) 0.0705(8) Uani d . 1
H H5 0.7647 0.1236 0.6981 0.085 Uiso calc R 1
C C6 0.7364(4) 0.1917(3) 0.5037(3) 0.0594(6) Uani d . 1
H H6 0.7275 0.2883 0.5064 0.071 Uiso calc R 1
C C7 0.8842(3) 0.4756(2) 0.2371(2) 0.0449(4) Uani d . 1
C C8 1.0560(3) 0.4853(2) 0.2018(2) 0.0453(4) Uani d . 1
C C9 1.1626(3) 0.3694(2) 0.1214(2) 0.0413(4) Uani d . 1
C C10 1.3442(3) 0.3292(3) 0.0597(3) 0.0537(5) Uani d . 1
H H10 1.4219 0.3825 0.0652 0.064 Uiso calc R 1
C C11 1.4065(4) 0.2092(3) -0.0093(3) 0.0594(6) Uani d . 1
H H11 1.5275 0.1794 -0.0481 0.071 Uiso calc R 1
C C12 1.2929(4) 0.1321(3) -0.0224(3) 0.0615(6) Uani d . 1
H H12 1.3393 0.0523 -0.0718 0.074 Uiso calc R 1
C C13 1.1125(4) 0.1701(2) 0.0358(3) 0.0525(5) Uani d . 1
H H13 1.0363 0.1171 0.0277 0.063 Uiso calc R 1
C C14 1.0485(3) 0.2911(2) 0.1073(2) 0.0400(4) Uani d . 1
C C15 0.7267(4) 0.5750(3) 0.3152(3) 0.0650(7) Uani d . 1
H H15A 0.6612 0.5303 0.4133 0.097 Uiso calc R 1
H H15B 0.6525 0.5993 0.2601 0.097 Uiso calc R 1
H H15C 0.7648 0.6594 0.3226 0.097 Uiso calc R 1
C C16 1.1300(4) 0.5945(3) 0.2393(3) 0.0649(7) Uani d . 1
H H16A 1.2413 0.6143 0.1580 0.078 Uiso calc R 1
H H16B 1.0488 0.6816 0.2494 0.078 Uiso calc R 1

loop_
_atom_site_aniso_label
_atom_site_aniso_U_11
_atom_site_aniso_U_22
_atom_site_aniso_U_33
_atom_site_aniso_U_12
_atom_site_aniso_U_13
_atom_site_aniso_U_23
S1 0.0467(3) 0.0609(4) 0.0548(4) -0.0134(2) -0.0299(3) -0.0024(2)
O1 0.0776(13) 0.0891(14) 0.0633(11) -0.0306(11) -0.0455(10) -0.0057(10)
O2 0.0440(9) 0.0813(13) 0.0859(14) -0.0033(9) -0.0311(9) -0.0021(11)
O3 0.224(4) 0.128(3) 0.104(2) -0.087(3) -0.104(2) 0.0019(19)
N1 0.0453(9) 0.0437(8) 0.0451(9) -0.0082(7) -0.0214(7) -0.0037(6)
C1 0.0469(10) 0.0499(10) 0.0458(10) -0.0151(8) -0.0192(8) -0.0027(8)
C2 0.100(2) 0.0570(14) 0.0674(16) -0.0225(14) -0.0387(16) -0.0107(12)
C3 0.122(3) 0.0477(13) 0.081(2) -0.0179(16) -0.043(2) 0.0014(13)
C4 0.085(2) 0.0636(15) 0.0549(14) -0.0142(14) -0.0242(13) 0.0098(11)
C5 0.094(2) 0.0730(17) 0.0455(12) -0.0156(15) -0.0283(13) -0.0044(11)
C6 0.0810(17) 0.0508(12) 0.0519(12) -0.0122(11) -0.0300(12) -0.0066(9)
C7 0.0538(11) 0.0378(9) 0.0425(9) -0.0039(8) -0.0198(8) -0.0041(7)
C8 0.0566(12) 0.0404(9) 0.0430(9) -0.0100(8) -0.0218(9) -0.0055(7)
C9 0.0468(10) 0.0430(9) 0.0384(8) -0.0086(7) -0.0207(8) -0.0031(7)
C10 0.0458(11) 0.0631(13) 0.0558(12) -0.0105(10) -0.0229(10) -0.0058(10)
C11 0.0522(13) 0.0661(14) 0.0540(12) 0.0030(11) -0.0202(10) -0.0070(11)
C12 0.0697(16) 0.0582(13) 0.0569(13) 0.0096(11) -0.0272(12) -0.0205(10)
C13 0.0667(14) 0.0486(11) 0.0529(11) -0.0072(10) -0.0307(10) -0.0137(9)
C14 0.0472(10) 0.0410(9) 0.0363(8) -0.0073(7) -0.0210(7) -0.0023(7)
C15 0.0632(15) 0.0511(12) 0.0709(16) 0.0048(11) -0.0186(12) -0.0157(11)
C16 0.0821(18) 0.0538(13) 0.0680(15) -0.0242(13) -0.0294(13) -0.0134(11)

loop_
_atom_type_symbol
_atom_type_description
_atom_type_scat_dispersion_real
_atom_type_scat_dispersion_imag
_atom_type_scat_source
C C 0.0033 0.0016 'International Tables Vol C Tables 4.2.6.8 and 6.1.1.4'
H H 0.0000 0.0000 'International Tables Vol C Tables 4.2.6.8 and 6.1.1.4'
N N 0.0061 0.0033 'International Tables Vol C Tables 4.2.6.8 and 6.1.1.4'
O O 0.0106 0.0060 'International Tables Vol C Tables 4.2.6.8 and 6.1.1.4'
S S 0.1246 0.1234 'International Tables Vol C Tables 4.2.6.8 and 6.1.1.4'

loop_
_geom_angle_atom_site_label_1
_geom_angle_atom_site_label_2
_geom_angle_atom_site_label_3
_geom_angle
O2 S1 O1 119.32(13)
O2 S1 N1 106.85(11)
O1 S1 N1 106.16(11)
O2 S1 C1 109.90(12)
O1 S1 C1 109.10(12)
N1 S1 C1 104.41(9)
C16 O3 H3 109.5
C14 N1 C7 107.57(17)
C14 N1 S1 120.92(14)
C7 N1 S1 125.77(15)
C2 C1 C6 121.3(2)
C2 C1 S1 120.2(2)
C6 C1 S1 118.42(18)
C1 C2 C3 119.1(3)
C1 C2 H2 120.4
C3 C2 H2 120.4
C4 C3 C2 120.4(3)
C4 C3 H3A 119.8
C2 C3 H3A 119.8
C5 C4 C3 120.1(3)
C5 C4 H4 119.9
C3 C4 H4 119.9
C4 C5 C6 120.9(3)
C4 C5 H5 119.5
C6 C5 H5 119.5
C1 C6 C5 118.1(2)
C1 C6 H6 121.0
C5 C6 H6 121.0
C8 C7 N1 108.74(19)
C8 C7 C15 127.7(2)
N1 C7 C15 123.4(2)
C7 C8 C9 108.49(19)
C7 C8 C16 127.6(2)
C9 C8 C16 123.9(2)
C10 C9 C14 119.9(2)
C10 C9 C8 132.5(2)
C14 C9 C8 107.59(18)
C11 C10 C9 118.6(2)
C11 C10 H10 120.7
C9 C10 H10 120.7
C10 C11 C12 121.1(2)
C10 C11 H11 119.4
C12 C11 H11 119.4
C13 C12 C11 121.6(2)
C13 C12 H12 119.2
C11 C12 H12 119.2
C12 C13 C14 117.4(2)
C12 C13 H13 121.3
C14 C13 H13 121.3
C13 C14 C9 121.3(2)
C13 C14 N1 131.2(2)
C9 C14 N1 107.57(17)
C7 C15 H15A 109.5
C7 C15 H15B 109.5
H15A C15 H15B 109.5
C7 C15 H15C 109.5
H15A C15 H15C 109.5
H15B C15 H15C 109.5
O3 C16 C8 112.6(2)
O3 C16 H16A 109.1
C8 C16 H16A 109.1
O3 C16 H16B 109.1
C8 C16 H16B 109.1
H16A C16 H16B 107.8

loop_
_geom_bond_atom_site_label_1
_geom_bond_atom_site_label_2
_geom_bond_distance
S1 O2 1.421(2)
S1 O1 1.422(2)
S1 N1 1.6619(18)
S1 C1 1.757(2)
O3 C16 1.396(4)
O3 H3 0.8200
N1 C14 1.412(3)
N1 C7 1.425(3)
C1 C2 1.373(4)
C1 C6 1.382(3)
C2 C3 1.380(4)
C2 H2 0.9300
C3 C4 1.368(5)
C3 H3A 0.9300
C4 C5 1.362(5)
C4 H4 0.9300
C5 C6 1.388(4)
C5 H5 0.9300
C6 H6 0.9300
C7 C8 1.350(3)
C7 C15 1.491(3)
C8 C9 1.439(3)
C8 C16 1.499(3)
C9 C10 1.389(3)
C9 C14 1.394(3)
C10 C11 1.371(4)
C10 H10 0.9300
C11 C12 1.377(4)
C11 H11 0.9300
C12 C13 1.377(4)
C12 H12 0.9300
C13 C14 1.391(3)
C13 H13 0.9300
C15 H15A 0.9600
C15 H15B 0.9600
C15 H15C 0.9600
C16 H16A 0.9700
C16 H16B 0.9700

loop_
_geom_hbond_atom_site_label_D
_geom_hbond_atom_site_label_H
_geom_hbond_atom_site_label_A
_geom_hbond_site_symmetry_A
_geom_hbond_distance_DH
_geom_hbond_distance_HA
_geom_hbond_distance_DA
_geom_hbond_angle_DHA
_geom_hbond_publ_flag
O3 H3 O2 1_655 0.82 2.59 3.276(5) 142 y

loop_
_geom_torsion_atom_site_label_1
_geom_torsion_atom_site_label_2
_geom_torsion_atom_site_label_3
_geom_torsion_atom_site_label_4
_geom_torsion
O2 S1 N1 C14 -178.08(15)
O1 S1 N1 C14 -49.73(17)
C1 S1 N1 C14 65.49(17)
O2 S1 N1 C7 32.0(2)
O1 S1 N1 C7 160.38(18)
C1 S1 N1 C7 -84.39(18)
O2 S1 C1 C2 123.0(3)
O1 S1 C1 C2 -9.6(3)
N1 S1 C1 C2 -122.7(2)
O2 S1 C1 C6 -55.4(2)
O1 S1 C1 C6 172.0(2)
N1 S1 C1 C6 58.9(2)
C6 C1 C2 C3 0.0(5)
S1 C1 C2 C3 -178.3(3)
C1 C2 C3 C4 -0.8(6)
C2 C3 C4 C5 0.4(6)
C3 C4 C5 C6 0.8(5)
C2 C1 C6 C5 1.1(4)
S1 C1 C6 C5 179.5(2)
C4 C5 C6 C1 -1.6(5)
C14 N1 C7 C8 2.2(2)
S1 N1 C7 C8 155.38(16)
C14 N1 C7 C15 178.0(2)
S1 N1 C7 C15 -28.9(3)
N1 C7 C8 C9 -2.0(2)
C15 C7 C8 C9 -177.5(2)
N1 C7 C8 C16 178.9(2)
C15 C7 C8 C16 3.4(4)
C7 C8 C9 C10 180.0(2)
C16 C8 C9 C10 -0.9(4)
C7 C8 C9 C14 1.1(2)
C16 C8 C9 C14 -179.8(2)
C14 C9 C10 C11 -2.3(3)
C8 C9 C10 C11 178.9(2)
C9 C10 C11 C12 2.2(4)
C10 C11 C12 C13 -1.4(4)
C11 C12 C13 C14 0.7(4)
C12 C13 C14 C9 -0.9(3)
C12 C13 C14 N1 179.7(2)
C10 C9 C14 C13 1.8(3)
C8 C9 C14 C13 -179.15(18)
C10 C9 C14 N1 -178.74(18)
C8 C9 C14 N1 0.3(2)
C7 N1 C14 C13 177.9(2)
S1 N1 C14 C13 23.2(3)
C7 N1 C14 C9 -1.5(2)
S1 N1 C14 C9 -156.26(14)
C7 C8 C16 O3 93.7(4)
C9 C8 C16 O3 -85.2(3)

loop_
_cod_related_entry_id
_cod_related_entry_database
_cod_related_entry_code
1 ChemSpider 21119191
